data_4068680
loop_
_publ_author_name
'Fung, Hong Sang'
'Chan, Yun Wai'
'Cheung, Chi Wai'
'Choi, Kwong Shing'
'Lee, Siu Yin'
'Qian, Ying Ying'
'Chan, Kin Shing'

_publ_section_title
;
 Reactivity Studies of Rhodium(III) Porphyrins with Methanol in Alkaline
 Media
;
_journal_issue 14
_journal_name_full Organometallics
_journal_page_first 3981
_journal_paper_doi 10.1021/om801029k
_journal_volume 28
_journal_year 2009
_chemical_formula_sum 'C49 H44 D3 N4 O4 Rh'
_chemical_formula_weight 858.82
_chemical_name_systematic
; 
 ? 
;
_space_group_IT_number 2
_symmetry_cell_setting triclinic
_symmetry_space_group_name_Hall '-P 1'
_symmetry_space_group_name_H-M 'P -1'
_atom_sites_solution_hydrogens geom
_atom_sites_solution_primary direct
_atom_sites_solution_secondary difmap
_audit_creation_method SHELXL-97
_cell_angle_alpha 76.803(4)
_cell_angle_beta 79.519(4)
_cell_angle_gamma 79.558(4)
_cell_formula_units_Z 2
_cell_length_a 12.970(3)
_cell_length_b 13.533(3)
_cell_length_c 13.625(3)
_cell_measurement_reflns_used 816
_cell_measurement_temperature 293(2)
_cell_measurement_theta_max 22.58
_cell_measurement_theta_min 2.24
_cell_volume 2265.0(9)
_computing_cell_refinement 'BRUKER SMART CCD DIFFRACTOMETER'
_computing_data_collection 'BRUKER SMART CCD DIFFRACTOMETER'
_computing_data_reduction 'BRUKER SMART CCD DIFFRACTOMETER'
_computing_molecular_graphics 'SIEMENS SHELXTL'
_computing_publication_material 'SIEMENS SHELXTL'
_computing_structure_refinement 'SHELXL-97 (Sheldrick, 1997)'
_computing_structure_solution 'SHELXS-97 (Sheldrick, 1990)'
_diffrn_ambient_temperature 293(2)
_diffrn_measured_fraction_theta_full 0.995
_diffrn_measured_fraction_theta_max 0.995
_diffrn_measurement_device_type 'BRUKER SMART CCD DIFFRACTOMETER'
_diffrn_measurement_method 'OMEGA SCAN'
_diffrn_radiation_monochromator graphite
_diffrn_radiation_source 'fine-focus sealed tube'
_diffrn_radiation_type MoK\a
_diffrn_radiation_wavelength 0.71073
_diffrn_reflns_av_R_equivalents 0.0369
_diffrn_reflns_av_sigmaI/netI 0.0719
_diffrn_reflns_limit_h_max 15
_diffrn_reflns_limit_h_min -13
_diffrn_reflns_limit_k_max 16
_diffrn_reflns_limit_k_min -16
_diffrn_reflns_limit_l_max 15
_diffrn_reflns_limit_l_min -16
_diffrn_reflns_number 12355
_diffrn_reflns_theta_full 25.00
_diffrn_reflns_theta_max 25.00
_diffrn_reflns_theta_min 1.56
_exptl_absorpt_coefficient_mu 0.423
_exptl_absorpt_correction_T_max 1.0000
_exptl_absorpt_correction_T_min 0.352022
_exptl_absorpt_correction_type SADABS
_exptl_crystal_colour Red
_exptl_crystal_density_diffrn 1.259
_exptl_crystal_density_meas 0
_exptl_crystal_density_method 'not measured'
_exptl_crystal_description Block
_exptl_crystal_F_000 892
_exptl_crystal_size_max 0.40
_exptl_crystal_size_mid 0.30
_exptl_crystal_size_min 0.20
_refine_diff_density_max 1.197
_refine_diff_density_min -1.111
_refine_diff_density_rms 0.143
_refine_ls_extinction_method none
_refine_ls_goodness_of_fit_ref 1.057
_refine_ls_hydrogen_treatment riding
_refine_ls_matrix_type full
_refine_ls_number_parameters 532
_refine_ls_number_reflns 7938
_refine_ls_number_restraints 0
_refine_ls_restrained_S_all 1.057
_refine_ls_R_factor_all 0.0976
_refine_ls_R_factor_gt 0.0709
_refine_ls_shift/su_max 0.051
_refine_ls_shift/su_mean 0.001
_refine_ls_structure_factor_coef Fsqd
_refine_ls_weighting_details 'calc w=1/[\s^2^(Fo^2^)+(0.1580P)^2^+0.9983P] where P=(Fo^2^+2Fc^2^)/3'
_refine_ls_weighting_scheme calc
_refine_ls_wR_factor_gt 0.2128
_refine_ls_wR_factor_ref 0.2414
_reflns_number_gt 5761
_reflns_number_total 7938
_reflns_threshold_expression >2sigma(I)
_cod_data_source_file om801029k_si_002.cif
_cod_data_source_block hsf92.1
_cod_depositor_comments
;
The following automatic conversions were performed:

'_symmetry_cell_setting' value 'Triclinic' changed to 'triclinic'
according to /home/saulius/struct/CIF-dictionaries/cif_core.dic
dictionary named 'cif_core.dic' version 2.4.2 from 2011-04-26.

Automatic conversion script
Id: cif_fix_values 1715 2011-07-08 13:25:40Z adriana 
;
_cod_original_cell_volume 2265.0(8)
_cod_original_sg_symbol_H-M P-1
_cod_database_code 4068680

loop_
_symmetry_equiv_pos_as_xyz
'x, y, z'
'-x, -y, -z'

loop_
_atom_site_label
_atom_site_type_symbol
_atom_site_fract_x
_atom_site_fract_y
_atom_site_fract_z
_atom_site_U_iso_or_equiv
_atom_site_adp_type
_atom_site_occupancy
_atom_site_symmetry_multiplicity
_atom_site_calc_flag
_atom_site_refinement_flags
Rh1 Rh 0.52012(4) 0.69210(3) 0.49483(3) 0.0404(2) Uani 1 1 d .
N1 N 0.6386(4) 0.6927(4) 0.3748(4) 0.0447(12) Uani 1 1 d .
N2 N 0.5801(4) 0.5465(4) 0.5559(4) 0.0435(12) Uani 1 1 d .
N3 N 0.4053(4) 0.6926(4) 0.6178(4) 0.0445(12) Uani 1 1 d .
N4 N 0.4547(4) 0.8335(4) 0.4279(4) 0.0443(12) Uani 1 1 d .
C1 C 0.6565(5) 0.7743(5) 0.2956(5) 0.0482(15) Uani 1 1 d .
C2 C 0.7588(6) 0.7516(6) 0.2412(6) 0.0607(19) Uani 1 1 d .
H2A H 0.7900 0.7937 0.1838 0.073 Uiso 1 1 calc R
C3 C 0.8027(6) 0.6594(6) 0.2861(6) 0.0572(18) Uani 1 1 d .
H3A H 0.8704 0.6267 0.2667 0.069 Uiso 1 1 calc R
C4 C 0.7274(5) 0.6200(5) 0.3694(5) 0.0485(15) Uani 1 1 d .
C5 C 0.7391(5) 0.5214(5) 0.4305(5) 0.0461(15) Uani 1 1 d .
C6 C 0.6664(5) 0.4866(5) 0.5129(5) 0.0458(15) Uani 1 1 d .
C7 C 0.6710(6) 0.3844(5) 0.5723(5) 0.0541(17) Uani 1 1 d .
H7A H 0.7183 0.3274 0.5577 0.065 Uiso 1 1 calc R
C8 C 0.5943(6) 0.3860(5) 0.6530(5) 0.0524(17) Uani 1 1 d .
H8A H 0.5795 0.3304 0.7051 0.063 Uiso 1 1 calc R
C9 C 0.5397(5) 0.4883(5) 0.6446(5) 0.0460(15) Uani 1 1 d .
C10 C 0.4623(5) 0.5247(5) 0.7196(5) 0.0447(15) Uani 1 1 d .
C11 C 0.4029(5) 0.6215(5) 0.7072(5) 0.0423(14) Uani 1 1 d .
C12 C 0.3263(6) 0.6613(6) 0.7825(5) 0.0534(17) Uani 1 1 d .
H12A H 0.3108 0.6290 0.8503 0.064 Uiso 1 1 calc R
C13 C 0.2803(6) 0.7538(5) 0.7381(5) 0.0513(16) Uani 1 1 d .
H13A H 0.2264 0.7966 0.7694 0.062 Uiso 1 1 calc R
C14 C 0.3289(5) 0.7747(5) 0.6343(5) 0.0451(14) Uani 1 1 d .
C15 C 0.3041(5) 0.8628(5) 0.5622(5) 0.0452(15) Uani 1 1 d .
C16 C 0.3607(5) 0.8883(5) 0.4671(5) 0.0493(16) Uani 1 1 d .
C17 C 0.3368(6) 0.9799(5) 0.3905(5) 0.0590(19) Uani 1 1 d .
H17A H 0.2778 1.0301 0.3958 0.071 Uiso 1 1 calc R
C18 C 0.4139(6) 0.9794(5) 0.3116(5) 0.0600(19) Uani 1 1 d .
H18A H 0.4177 1.0291 0.2518 0.072 Uiso 1 1 calc R
C19 C 0.4910(5) 0.8887(5) 0.3340(5) 0.0478(15) Uani 1 1 d .
C20 C 0.5845(6) 0.8634(5) 0.2728(5) 0.0498(16) Uani 1 1 d .
C21 C 0.8399(5) 0.4513(5) 0.4064(5) 0.0499(16) Uani 1 1 d .
C22 C 0.8639(6) 0.4169(6) 0.3173(6) 0.064(2) Uani 1 1 d .
H22A H 0.8160 0.4369 0.2708 0.076 Uiso 1 1 calc R
C23 C 0.9575(6) 0.3529(7) 0.2933(8) 0.079(3) Uani 1 1 d .
H23A H 0.9701 0.3293 0.2326 0.095 Uiso 1 1 calc R
C24 C 1.0319(6) 0.3240(7) 0.3592(9) 0.077(3) Uani 1 1 d .
C25 C 1.0088(7) 0.3600(7) 0.4485(8) 0.082(3) Uani 1 1 d .
H25A H 1.0577 0.3426 0.4941 0.098 Uiso 1 1 calc R
C26 C 0.9135(6) 0.4218(6) 0.4717(7) 0.067(2) Uani 1 1 d .
H26A H 0.8994 0.4438 0.5333 0.080 Uiso 1 1 calc R
C27 C 1.1330(7) 0.2544(10) 0.3338(11) 0.116(4) Uani 1 1 d .
H27A H 1.1342 0.2374 0.2689 0.174 Uiso 1 1 calc R
H27B H 1.1369 0.1927 0.3853 0.174 Uiso 1 1 calc R
H27C H 1.1925 0.2886 0.3310 0.174 Uiso 1 1 calc R
C31 C 0.4476(6) 0.4556(5) 0.8241(5) 0.0476(15) Uani 1 1 d .
C32 C 0.5263(6) 0.4306(6) 0.8825(6) 0.0625(19) Uani 1 1 d .
H32A H 0.5912 0.4530 0.8556 0.075 Uiso 1 1 calc R
C33 C 0.5137(8) 0.3732(7) 0.9799(6) 0.072(2) Uani 1 1 d .
H33A H 0.5687 0.3604 1.0185 0.087 Uiso 1 1 calc R
C34 C 0.4208(8) 0.3344(6) 1.0210(6) 0.069(2) Uani 1 1 d .
C35 C 0.3421(8) 0.3558(7) 0.9615(7) 0.081(3) Uani 1 1 d .
H35A H 0.2787 0.3298 0.9869 0.098 Uiso 1 1 calc R
C36 C 0.3551(7) 0.4163(6) 0.8630(6) 0.066(2) Uani 1 1 d .
H36A H 0.3005 0.4298 0.8238 0.080 Uiso 1 1 calc R
C37 C 0.4018(10) 0.2727(9) 1.1302(7) 0.111(4) Uani 1 1 d .
H37A H 0.3329 0.2518 1.1433 0.167 Uiso 1 1 calc R
H37B H 0.4058 0.3145 1.1773 0.167 Uiso 1 1 calc R
H37C H 0.4548 0.2131 1.1386 0.167 Uiso 1 1 calc R
C41 C 0.2072(5) 0.9369(5) 0.5905(5) 0.0513(16) Uani 1 1 d .
C42 C 0.1079(7) 0.9090(7) 0.6023(7) 0.076(2) Uani 1 1 d .
H42A H 0.1013 0.8441 0.5946 0.092 Uiso 1 1 calc R
C43 C 0.0181(8) 0.9767(9) 0.6256(9) 0.100(3) Uani 1 1 d .
H43A H -0.0481 0.9558 0.6341 0.120 Uiso 1 1 calc R
C44 C 0.0239(8) 1.0739(8) 0.6365(8) 0.088(3) Uani 1 1 d .
C45 C 0.1239(8) 1.1004(7) 0.6265(7) 0.080(3) Uani 1 1 d .
H45A H 0.1303 1.1648 0.6362 0.096 Uiso 1 1 calc R
C46 C 0.2149(6) 1.0338(6) 0.6025(6) 0.0631(19) Uani 1 1 d .
H46A H 0.2811 1.0544 0.5945 0.076 Uiso 1 1 calc R
C47 C -0.0780(10) 1.1465(10) 0.6603(11) 0.141(6) Uani 1 1 d .
H47A H -0.0606 1.2108 0.6660 0.211 Uiso 1 1 calc R
H47B H -0.1175 1.1166 0.7233 0.211 Uiso 1 1 calc R
H47C H -0.1199 1.1579 0.6064 0.211 Uiso 1 1 calc R
C51 C 0.6120(6) 0.9359(5) 0.1736(5) 0.0567(18) Uani 1 1 d .
C52 C 0.6324(7) 1.0334(6) 0.1716(6) 0.067(2) Uani 1 1 d .
H52A H 0.6290 1.0557 0.2319 0.081 Uiso 1 1 calc R
C53 C 0.6583(7) 1.0980(7) 0.0768(7) 0.077(2) Uani 1 1 d .
H53A H 0.6750 1.1623 0.0758 0.092 Uiso 1 1 calc R
C54 C 0.6599(7) 1.0703(7) -0.0132(6) 0.069(2) Uani 1 1 d .
C55 C 0.6381(8) 0.9738(7) -0.0094(6) 0.079(3) Uani 1 1 d .
H55A H 0.6396 0.9524 -0.0700 0.095 Uiso 1 1 calc R
C56 C 0.6141(7) 0.9080(6) 0.0820(6) 0.067(2) Uani 1 1 d .
H56A H 0.5989 0.8434 0.0820 0.080 Uiso 1 1 calc R
C57 C 0.6851(10) 1.1446(8) -0.1147(7) 0.103(4) Uani 1 1 d .
H57A H 0.6831 1.1123 -0.1700 0.154 Uiso 1 1 calc R
H57B H 0.7544 1.1627 -0.1198 0.154 Uiso 1 1 calc R
H57C H 0.6334 1.2054 -0.1178 0.154 Uiso 1 1 calc R
C61 C 0.6110(6) 0.7502(6) 0.5671(6) 0.064(2) Uani 1 1 d .
H61A H 0.6528 0.6950 0.6070 0.096 Uiso 1 1 calc R
H61B H 0.5664 0.7919 0.6110 0.096 Uiso 1 1 calc R
H61C H 0.6571 0.7912 0.5177 0.096 Uiso 1 1 calc R
O1W O 0.1869(9) 0.5108(10) 1.0700(9) 0.173(4) Uani 1 1 d .
O2W O 0.0652(8) 1.0250(11) 0.9077(8) 0.191(5) Uani 1 1 d .
O3W O 0.1485(13) 0.5891(13) 1.2237(11) 0.264(9) Uani 1 1 d .
O4W O 0.0549(19) 0.6917(14) 1.0748(19) 0.169(9) Uani 0.50 1 d P
O5W O -0.079(2) 0.918(4) 0.947(3) 0.41(4) Uani 0.50 1 d P

loop_
_atom_site_aniso_label
_atom_site_aniso_U_11
_atom_site_aniso_U_22
_atom_site_aniso_U_33
_atom_site_aniso_U_23
_atom_site_aniso_U_13
_atom_site_aniso_U_12
Rh1 0.0469(3) 0.0330(3) 0.0359(3) 0.00285(19) -0.0101(2) -0.0004(2)
N1 0.042(3) 0.040(3) 0.047(3) 0.001(2) -0.009(2) -0.001(2)
N2 0.047(3) 0.042(3) 0.039(3) 0.002(2) -0.013(2) -0.004(2)
N3 0.052(3) 0.041(3) 0.038(3) 0.001(2) -0.016(2) -0.002(2)
N4 0.056(3) 0.036(3) 0.038(3) 0.000(2) -0.013(2) 0.000(2)
C1 0.051(4) 0.045(4) 0.041(4) 0.003(3) -0.003(3) -0.005(3)
C2 0.056(4) 0.053(4) 0.059(5) 0.013(3) -0.003(3) -0.010(3)
C3 0.046(4) 0.057(4) 0.058(4) -0.001(3) -0.001(3) -0.001(3)
C4 0.051(4) 0.044(4) 0.046(4) -0.001(3) -0.010(3) -0.003(3)
C5 0.046(4) 0.041(3) 0.048(4) -0.004(3) -0.013(3) 0.001(3)
C6 0.052(4) 0.037(3) 0.042(4) 0.000(3) -0.010(3) 0.003(3)
C7 0.061(4) 0.034(3) 0.058(4) 0.000(3) -0.011(3) 0.008(3)
C8 0.070(5) 0.039(4) 0.043(4) 0.004(3) -0.014(3) -0.003(3)
C9 0.056(4) 0.041(3) 0.035(3) 0.007(3) -0.013(3) -0.005(3)
C10 0.056(4) 0.041(3) 0.034(3) 0.005(3) -0.015(3) -0.008(3)
C11 0.050(4) 0.041(3) 0.035(3) -0.002(3) -0.011(3) -0.005(3)
C12 0.058(4) 0.056(4) 0.040(4) -0.001(3) -0.005(3) -0.005(3)
C13 0.054(4) 0.046(4) 0.046(4) -0.003(3) -0.002(3) 0.001(3)
C14 0.045(4) 0.039(3) 0.045(4) -0.003(3) -0.007(3) 0.003(3)
C15 0.049(4) 0.037(3) 0.045(4) -0.006(3) -0.008(3) 0.004(3)
C16 0.056(4) 0.034(3) 0.051(4) -0.003(3) -0.012(3) 0.012(3)
C17 0.074(5) 0.040(4) 0.049(4) 0.004(3) -0.011(4) 0.013(3)
C18 0.085(5) 0.039(4) 0.042(4) 0.012(3) -0.011(4) 0.004(3)
C19 0.057(4) 0.039(3) 0.043(4) 0.001(3) -0.011(3) -0.003(3)
C20 0.064(4) 0.041(4) 0.036(3) 0.005(3) -0.004(3) -0.006(3)
C21 0.045(4) 0.043(4) 0.056(4) -0.001(3) -0.011(3) 0.001(3)
C22 0.046(4) 0.078(5) 0.069(5) -0.019(4) -0.021(4) 0.005(4)
C23 0.051(5) 0.088(6) 0.099(7) -0.039(5) -0.010(4) 0.011(4)
C24 0.047(4) 0.061(5) 0.118(8) -0.022(5) -0.013(5) 0.008(4)
C25 0.059(5) 0.083(6) 0.102(7) -0.005(5) -0.038(5) 0.005(4)
C26 0.059(5) 0.066(5) 0.075(5) -0.015(4) -0.024(4) 0.011(4)
C27 0.053(6) 0.125(10) 0.170(12) -0.064(9) -0.015(6) 0.026(6)
C31 0.065(4) 0.038(3) 0.034(3) 0.004(3) -0.010(3) -0.003(3)
C32 0.066(5) 0.061(5) 0.053(4) 0.011(3) -0.018(4) -0.010(4)
C33 0.093(6) 0.071(5) 0.046(4) 0.009(4) -0.029(4) -0.002(5)
C34 0.103(7) 0.056(5) 0.034(4) 0.003(3) -0.008(4) 0.006(4)
C35 0.086(6) 0.080(6) 0.065(5) 0.012(5) -0.001(5) -0.022(5)
C36 0.072(5) 0.074(5) 0.048(4) 0.011(4) -0.016(4) -0.018(4)
C37 0.143(10) 0.101(8) 0.051(5) 0.030(5) 0.006(6) 0.006(7)
C41 0.051(4) 0.049(4) 0.045(4) 0.000(3) -0.004(3) 0.003(3)
C42 0.064(5) 0.059(5) 0.096(7) -0.011(5) -0.005(5) 0.006(4)
C43 0.058(5) 0.093(8) 0.130(10) -0.004(7) -0.001(5) 0.007(5)
C44 0.075(6) 0.085(7) 0.076(6) -0.010(5) 0.012(5) 0.028(5)
C45 0.108(8) 0.055(5) 0.068(6) -0.021(4) -0.011(5) 0.022(5)
C46 0.065(5) 0.053(4) 0.063(5) -0.006(4) -0.011(4) 0.007(4)
C47 0.111(10) 0.108(9) 0.154(13) -0.017(9) 0.032(8) 0.046(7)
C51 0.064(5) 0.049(4) 0.048(4) 0.005(3) -0.006(3) -0.002(3)
C52 0.097(6) 0.054(5) 0.043(4) 0.005(3) -0.011(4) -0.010(4)
C53 0.100(7) 0.057(5) 0.065(5) 0.012(4) -0.009(5) -0.022(5)
C54 0.086(6) 0.065(5) 0.042(4) 0.008(4) 0.001(4) -0.008(4)
C55 0.111(7) 0.074(6) 0.044(4) -0.004(4) -0.007(4) -0.006(5)
C56 0.095(6) 0.050(4) 0.051(4) -0.002(3) -0.010(4) -0.009(4)
C57 0.150(10) 0.086(7) 0.051(5) 0.018(5) 0.000(6) -0.018(7)
C61 0.071(5) 0.062(5) 0.062(5) 0.000(4) -0.024(4) -0.016(4)
O1W 0.147(9) 0.214(12) 0.158(10) -0.090(9) 0.021(7) -0.001(8)
O2W 0.144(8) 0.296(15) 0.102(7) 0.020(8) 0.034(6) -0.084(10)
O3W 0.270(17) 0.32(2) 0.192(13) -0.074(13) 0.129(12) -0.144(15)
O4W 0.20(2) 0.085(12) 0.20(2) -0.028(13) -0.019(17) 0.040(12)
O5W 0.15(2) 0.56(7) 0.30(4) 0.23(5) -0.01(2) 0.13(3)

loop_
_atom_type_symbol
_atom_type_description
_atom_type_scat_dispersion_real
_atom_type_scat_dispersion_imag
_atom_type_scat_source
C C 0.0033 0.0016 'International Tables Vol C Tables 4.2.6.8 and 6.1.1.4'
H H 0.0000 0.0000 'International Tables Vol C Tables 4.2.6.8 and 6.1.1.4'
N N 0.0061 0.0033 'International Tables Vol C Tables 4.2.6.8 and 6.1.1.4'
Rh Rh -1.1178 0.9187 'International Tables Vol C Tables 4.2.6.8 and 6.1.1.4'
O O 0.0106 0.0060 'International Tables Vol C Tables 4.2.6.8 and 6.1.1.4'

loop_
_geom_angle_atom_site_label_1
_geom_angle_atom_site_label_2
_geom_angle_atom_site_label_3
_geom_angle
C61 Rh1 N2 91.4(3)
C61 Rh1 N4 92.6(3)
N2 Rh1 N4 175.99(19)
C61 Rh1 N1 89.2(3)
N2 Rh1 N1 89.9(2)
N4 Rh1 N1 89.7(2)
C61 Rh1 N3 88.8(3)
N2 Rh1 N3 89.8(2)
N4 Rh1 N3 90.7(2)
N1 Rh1 N3 177.96(19)
C4 N1 C1 107.0(5)
C4 N1 Rh1 125.3(4)
C1 N1 Rh1 126.3(4)
C9 N2 C6 107.3(5)
C9 N2 Rh1 126.2(5)
C6 N2 Rh1 126.5(4)
C11 N3 C14 107.3(5)
C11 N3 Rh1 126.0(4)
C14 N3 Rh1 125.4(4)
C19 N4 C16 108.3(5)
C19 N4 Rh1 126.3(5)
C16 N4 Rh1 125.2(4)
N1 C1 C20 125.1(6)
N1 C1 C2 108.6(6)
C20 C1 C2 126.3(6)
C3 C2 C1 108.3(6)
C2 C3 C4 107.8(6)
N1 C4 C5 125.9(6)
N1 C4 C3 108.3(6)
C5 C4 C3 125.7(6)
C6 C5 C4 124.4(6)
C6 C5 C21 118.5(6)
C4 C5 C21 117.1(6)
N2 C6 C5 125.4(6)
N2 C6 C7 108.3(6)
C5 C6 C7 126.2(6)
C8 C7 C6 107.3(6)
C7 C8 C9 107.7(6)
N2 C9 C10 125.4(6)
N2 C9 C8 109.0(6)
C10 C9 C8 125.4(6)
C11 C10 C9 124.9(6)
C11 C10 C31 117.4(6)
C9 C10 C31 117.6(6)
N3 C11 C10 124.9(6)
N3 C11 C12 108.9(6)
C10 C11 C12 126.1(6)
C13 C12 C11 107.7(6)
C12 C13 C14 107.9(6)
N3 C14 C15 125.7(6)
N3 C14 C13 108.2(5)
C15 C14 C13 126.0(6)
C16 C15 C14 125.4(6)
C16 C15 C41 117.0(6)
C14 C15 C41 117.6(6)
C15 C16 N4 126.2(6)
C15 C16 C17 126.5(6)
N4 C16 C17 107.2(6)
C18 C17 C16 108.0(6)
C17 C18 C19 108.7(6)
N4 C19 C20 126.3(6)
N4 C19 C18 107.6(6)
C20 C19 C18 126.0(6)
C19 C20 C1 124.8(6)
C19 C20 C51 118.4(6)
C1 C20 C51 116.8(6)
C22 C21 C26 117.0(7)
C22 C21 C5 121.7(6)
C26 C21 C5 121.3(7)
C21 C22 C23 122.4(7)
C24 C23 C22 120.4(9)
C25 C24 C23 117.5(8)
C25 C24 C27 122.0(9)
C23 C24 C27 120.6(10)
C24 C25 C26 121.0(8)
C21 C26 C25 121.8(8)
C32 C31 C36 117.7(6)
C32 C31 C10 120.7(6)
C36 C31 C10 121.6(6)
C31 C32 C33 122.4(8)
C32 C33 C34 120.7(8)
C35 C34 C33 117.4(7)
C35 C34 C37 119.8(9)
C33 C34 C37 122.7(9)
C34 C35 C36 121.3(8)
C31 C36 C35 120.4(7)
C42 C41 C46 118.6(7)
C42 C41 C15 119.7(7)
C46 C41 C15 121.7(7)
C41 C42 C43 120.7(9)
C44 C43 C42 121.7(10)
C43 C44 C45 117.2(8)
C43 C44 C47 119.7(11)
C45 C44 C47 123.1(11)
C44 C45 C46 121.9(9)
C41 C46 C45 120.0(8)
C56 C51 C52 118.2(7)
C56 C51 C20 120.6(7)
C52 C51 C20 121.1(7)
C51 C52 C53 118.9(8)
C54 C53 C52 122.6(8)
C53 C54 C55 117.5(7)
C53 C54 C57 120.8(8)
C55 C54 C57 121.7(8)
C54 C55 C56 121.4(8)
C55 C56 C51 121.3(8)

loop_
_geom_bond_atom_site_label_1
_geom_bond_atom_site_label_2
_geom_bond_distance
Rh1 C61 2.022(7)
Rh1 N2 2.027(5)
Rh1 N4 2.027(5)
Rh1 N1 2.030(5)
Rh1 N3 2.030(5)
N1 C4 1.376(8)
N1 C1 1.376(8)
N2 C9 1.358(8)
N2 C6 1.380(8)
N3 C11 1.368(8)
N3 C14 1.378(8)
N4 C19 1.374(8)
N4 C16 1.393(8)
C1 C20 1.397(9)
C1 C2 1.415(10)
C2 C3 1.332(10)
C3 C4 1.427(10)
C4 C5 1.401(9)
C5 C6 1.380(9)
C5 C21 1.502(9)
C6 C7 1.431(9)
C7 C8 1.344(10)
C8 C9 1.426(9)
C9 C10 1.403(9)
C10 C11 1.386(9)
C10 C31 1.516(8)
C11 C12 1.420(9)
C12 C13 1.343(9)
C13 C14 1.426(9)
C14 C15 1.390(9)
C15 C16 1.370(9)
C15 C41 1.509(9)
C16 C17 1.452(9)
C17 C18 1.330(10)
C18 C19 1.447(9)
C19 C20 1.376(10)
C20 C51 1.505(9)
C21 C22 1.362(10)
C21 C26 1.368(10)
C22 C23 1.391(10)
C23 C24 1.380(12)
C24 C25 1.376(13)
C24 C27 1.505(11)
C25 C26 1.390(12)
C31 C32 1.355(10)
C31 C36 1.369(10)
C32 C33 1.375(10)
C33 C34 1.375(12)
C34 C35 1.368(13)
C34 C37 1.532(11)
C35 C36 1.403(11)
C41 C42 1.378(11)
C41 C46 1.382(10)
C42 C43 1.380(12)
C43 C44 1.375(15)
C44 C45 1.383(14)
C44 C47 1.528(12)
C45 C46 1.386(11)
C51 C56 1.378(11)
C51 C52 1.385(11)
C52 C53 1.406(10)
C53 C54 1.358(12)
C54 C55 1.373(12)
C54 C57 1.533(11)
C55 C56 1.377(11)
